data_4001648
loop_
_publ_author_name
'Chung, Duck Young'
'Uher, Ctirad'
'Kanatzidis, Mercouri G.'

_publ_section_title
;
 Sb and Se Substitution in CsBi4Te6: The Semiconductors CsM4Q6(M = Bi, Sb;
 Q = Te, Se), Cs2Bi10Q15, and CsBi5Q8
;
_journal_issue 10
_journal_name_full 'Chemistry of Materials'
_journal_page_first 1854
_journal_paper_doi 10.1021/cm300490v
_journal_volume 24
_journal_year 2012
_chemical_formula_sum 'Bi4 Cs Se1.02 Te4.98'
_chemical_formula_weight 1684.76
_chemical_name_systematic
; 
 ? 
;
_space_group_IT_number 12
_symmetry_cell_setting monoclinic
_symmetry_space_group_name_Hall '-C 2y'
_symmetry_space_group_name_H-M 'C 1 2/m 1'
_atom_sites_solution_hydrogens none
_atom_sites_solution_primary direct
_atom_sites_solution_secondary difmap
_audit_creation_method SHELXL-97
_cell_angle_alpha 90.00
_cell_angle_beta 101.268(2)
_cell_angle_gamma 90.00
_cell_formula_units_Z 8
_cell_length_a 51.207(5)
_cell_length_b 4.3452(5)
_cell_length_c 14.3095(15)
_cell_measurement_temperature 293(2)
_cell_volume 3122.6(6)
_computing_structure_refinement 'SHELXL-97 (Sheldrick, 2008)'
_computing_structure_solution 'SHELXS-97 (Sheldrick, 2008)'
_diffrn_ambient_temperature 293(2)
_diffrn_measured_fraction_theta_full 0.972
_diffrn_measured_fraction_theta_max 0.972
_diffrn_radiation_monochromator graphite
_diffrn_radiation_source 'fine-focus sealed tube'
_diffrn_radiation_type MoK\a
_diffrn_radiation_wavelength 0.71073
_diffrn_reflns_av_R_equivalents 0.0701
_diffrn_reflns_av_sigmaI/netI 0.0558
_diffrn_reflns_limit_h_max 70
_diffrn_reflns_limit_h_min -70
_diffrn_reflns_limit_k_max 6
_diffrn_reflns_limit_k_min -5
_diffrn_reflns_limit_l_max 18
_diffrn_reflns_limit_l_min -19
_diffrn_reflns_number 15087
_diffrn_reflns_theta_full 29.50
_diffrn_reflns_theta_max 29.50
_diffrn_reflns_theta_min 3.25
_exptl_absorpt_coefficient_mu 58.704
_exptl_absorpt_correction_T_max 0.70
_exptl_absorpt_correction_T_min 0.19
_exptl_absorpt_correction_type empirical
_exptl_crystal_colour black
_exptl_crystal_density_diffrn 7.168
_exptl_crystal_density_method 'not measured'
_exptl_crystal_description needle
_exptl_crystal_F_000 5445
_exptl_crystal_size_max 0.210
_exptl_crystal_size_mid 0.025
_exptl_crystal_size_min 0.006
_refine_diff_density_max 4.028
_refine_diff_density_min -4.435
_refine_diff_density_rms 0.642
_refine_ls_extinction_method none
_refine_ls_goodness_of_fit_ref 1.019
_refine_ls_hydrogen_treatment none
_refine_ls_matrix_type full
_refine_ls_number_parameters 145
_refine_ls_number_reflns 4727
_refine_ls_number_restraints 0
_refine_ls_restrained_S_all 1.019
_refine_ls_R_factor_all 0.0722
_refine_ls_R_factor_gt 0.0514
_refine_ls_shift/su_max 0.000
_refine_ls_shift/su_mean 0.000
_refine_ls_structure_factor_coef Fsqd
_refine_ls_weighting_details 'calc w=1/[\s^2^(Fo^2^)+(0.0811P)^2^+0.0000P] where P=(Fo^2^+2Fc^2^)/3'
_refine_ls_weighting_scheme calc
_refine_ls_wR_factor_gt 0.1350
_refine_ls_wR_factor_ref 0.1442
_reflns_number_gt 3457
_reflns_number_total 4727
_reflns_threshold_expression >2sigma(I)
_cod_data_source_file cm300490v_si_001.cif
_cod_data_source_block CsBi4Te496Se102
_cod_original_cell_volume 3122.5(6)
_cod_original_sg_symbol_H-M C2/m
_cod_database_code 4001648

loop_
_symmetry_equiv_pos_as_xyz
'x, y, z'
'-x, y, -z'
'x+1/2, y+1/2, z'
'-x+1/2, y+1/2, -z'
'-x, -y, -z'
'x, -y, z'
'-x+1/2, -y+1/2, -z'
'x+1/2, -y+1/2, z'

loop_
_atom_site_label
_atom_site_type_symbol
_atom_site_fract_x
_atom_site_fract_y
_atom_site_fract_z
_atom_site_U_iso_or_equiv
_atom_site_adp_type
_atom_site_occupancy
_atom_site_symmetry_multiplicity
_atom_site_calc_flag
_atom_site_refinement_flags
Bi1 Bi 0.136322(15) 0.0000 0.75252(6) 0.02196(19) Uani 1 2 d S
Bi2 Bi 0.212576(15) 0.5000 -0.08912(6) 0.0237(2) Uani 1 2 d S
Bi3 Bi 0.163368(14) 0.0000 0.09360(6) 0.0226(2) Uani 1 2 d S
Bi4 Bi 0.088851(15) 0.5000 -0.06151(6) 0.0233(2) Uani 1 2 d S
Bi5 Bi 0.233982(15) 0.5000 -0.74269(6) 0.02107(19) Uani 1 2 d S
Bi6 Bi 0.114893(15) 0.5000 0.27814(6) 0.0217(2) Uani 1 2 d S
Bi7 Bi 0.014851(15) 0.0000 0.78898(6) 0.0230(2) Uani 1 2 d S
Bi8 Bi 0.040776(15) 0.0000 0.13940(6) 0.0247(2) Uani 1 2 d S
Cs1 Cs 0.05511(3) 0.0000 0.50819(12) 0.0389(4) Uani 1 2 d S
Cs2 Cs 0.31273(3) 0.0000 -0.51247(12) 0.0377(4) Uani 1 2 d S
Te1 Te 0.15390(3) 0.5000 -0.06948(10) 0.0170(5) Uani 0.823(19) 2 d SP
Se1 Se 0.15390(3) 0.5000 -0.06948(10) 0.0170(5) Uani 0.177(19) 2 d SP
Te2 Te 0.08029(3) 0.0000 0.78622(11) 0.0206(5) Uani 0.796(19) 2 d SP
Se2 Se 0.08029(3) 0.0000 0.78622(11) 0.0206(5) Uani 0.204(19) 2 d SP
Te3 Te 0.12315(3) 0.5000 0.61071(10) 0.0225(5) Uani 0.888(19) 2 d SP
Se3 Se 0.12315(3) 0.5000 0.61071(10) 0.0225(5) Uani 0.112(19) 2 d SP
Te4 Te 0.20265(3) 0.0000 0.75572(10) 0.0196(5) Uani 0.917(19) 2 d SP
Se4 Se 0.20265(3) 0.0000 0.75572(10) 0.0196(5) Uani 0.083(19) 2 d SP
Te5 Te 0.22501(2) 0.0000 0.07606(10) 0.0159(5) Uani 0.83(2) 2 d SP
Se5 Se 0.22501(2) 0.0000 0.07606(10) 0.0159(5) Uani 0.17(2) 2 d SP
Te6 Te 0.10499(3) 0.0000 0.10042(10) 0.0180(4) Uani 0.855(18) 2 d SP
Se6 Se 0.10499(3) 0.0000 0.10042(10) 0.0180(4) Uani 0.145(18) 2 d SP
Te7 Te 0.17545(3) 0.5000 -0.75924(12) 0.0208(5) Uani 0.574(19) 2 d SP
Se7 Se 0.17545(3) 0.5000 -0.75924(12) 0.0208(5) Uani 0.426(19) 2 d SP
Te8 Te 0.12406(3) 0.0000 0.42080(11) 0.0224(5) Uani 0.883(19) 2 d SP
Se8 Se 0.12406(3) 0.0000 0.42080(11) 0.0224(5) Uani 0.117(19) 2 d SP
Te9 Te 0.23908(3) 0.0000 -0.59963(10) 0.0210(5) Uani 0.906(19) 2 d SP
Se9 Se 0.23908(3) 0.0000 -0.59963(10) 0.0210(5) Uani 0.094(19) 2 d SP
Te10 Te 0.05855(3) 0.5000 0.28178(11) 0.0211(5) Uani 0.645(19) 2 d SP
Se10 Se 0.05855(3) 0.5000 0.28178(11) 0.0211(5) Uani 0.355(19) 2 d SP
Te11 Te -0.00729(3) 0.5000 0.35864(11) 0.0251(5) Uani 0.932(18) 2 d SP
Se11 Se -0.00729(3) 0.5000 0.35864(11) 0.0251(5) Uani 0.068(18) 2 d SP
Te12 Te 0.03258(3) 0.5000 -0.03524(11) 0.0210(5) Uani 0.902(19) 2 d SP
Se12 Se 0.03258(3) 0.5000 -0.03524(11) 0.0210(5) Uani 0.098(19) 2 d SP

loop_
_atom_site_aniso_label
_atom_site_aniso_U_11
_atom_site_aniso_U_22
_atom_site_aniso_U_33
_atom_site_aniso_U_23
_atom_site_aniso_U_13
_atom_site_aniso_U_12
Bi1 0.0253(4) 0.0183(4) 0.0221(4) 0.000 0.0043(3) 0.000
Bi2 0.0232(4) 0.0203(5) 0.0292(5) 0.000 0.0086(3) 0.000
Bi3 0.0195(4) 0.0212(5) 0.0275(4) 0.000 0.0055(3) 0.000
Bi4 0.0201(4) 0.0207(5) 0.0295(5) 0.000 0.0061(3) 0.000
Bi5 0.0249(4) 0.0168(4) 0.0218(4) 0.000 0.0054(3) 0.000
Bi6 0.0247(4) 0.0190(4) 0.0216(4) 0.000 0.0050(3) 0.000
Bi7 0.0179(3) 0.0207(5) 0.0302(5) 0.000 0.0043(3) 0.000
Bi8 0.0222(4) 0.0223(5) 0.0312(5) 0.000 0.0092(3) 0.000
Cs1 0.0389(8) 0.0354(10) 0.0434(9) 0.000 0.0105(7) 0.000
Cs2 0.0267(7) 0.0403(10) 0.0461(10) 0.000 0.0071(7) 0.000
Te1 0.0157(7) 0.0186(8) 0.0168(8) 0.000 0.0037(5) 0.000
Se1 0.0157(7) 0.0186(8) 0.0168(8) 0.000 0.0037(5) 0.000
Te2 0.0196(7) 0.0211(9) 0.0220(8) 0.000 0.0063(6) 0.000
Se2 0.0196(7) 0.0211(9) 0.0220(8) 0.000 0.0063(6) 0.000
Te3 0.0294(8) 0.0175(9) 0.0212(8) 0.000 0.0065(6) 0.000
Se3 0.0294(8) 0.0175(9) 0.0212(8) 0.000 0.0065(6) 0.000
Te4 0.0220(7) 0.0168(8) 0.0206(8) 0.000 0.0057(5) 0.000
Se4 0.0220(7) 0.0168(8) 0.0206(8) 0.000 0.0057(5) 0.000
Te5 0.0157(7) 0.0158(8) 0.0169(8) 0.000 0.0045(5) 0.000
Se5 0.0157(7) 0.0158(8) 0.0169(8) 0.000 0.0045(5) 0.000
Te6 0.0179(7) 0.0180(8) 0.0182(7) 0.000 0.0041(5) 0.000
Se6 0.0179(7) 0.0180(8) 0.0182(7) 0.000 0.0041(5) 0.000
Te7 0.0175(8) 0.0212(10) 0.0237(9) 0.000 0.0043(6) 0.000
Se7 0.0175(8) 0.0212(10) 0.0237(9) 0.000 0.0043(6) 0.000
Te8 0.0275(8) 0.0177(9) 0.0215(8) 0.000 0.0032(6) 0.000
Se8 0.0275(8) 0.0177(9) 0.0215(8) 0.000 0.0032(6) 0.000
Te9 0.0245(8) 0.0163(8) 0.0218(8) 0.000 0.0033(5) 0.000
Se9 0.0245(8) 0.0163(8) 0.0218(8) 0.000 0.0033(5) 0.000
Te10 0.0192(8) 0.0212(10) 0.0230(9) 0.000 0.0044(6) 0.000
Se10 0.0192(8) 0.0212(10) 0.0230(9) 0.000 0.0044(6) 0.000
Te11 0.0279(8) 0.0229(9) 0.0252(8) 0.000 0.0068(6) 0.000
Se11 0.0279(8) 0.0229(9) 0.0252(8) 0.000 0.0068(6) 0.000
Te12 0.0204(7) 0.0194(9) 0.0239(8) 0.000 0.0057(5) 0.000
Se12 0.0204(7) 0.0194(9) 0.0239(8) 0.000 0.0057(5) 0.000

loop_
_atom_type_symbol
_atom_type_description
_atom_type_scat_dispersion_real
_atom_type_scat_dispersion_imag
_atom_type_scat_source
Cs Cs -0.3680 2.1192 'International Tables Vol C Tables 4.2.6.8 and 6.1.1.4'
Bi Bi -4.1077 10.2566 'International Tables Vol C Tables 4.2.6.8 and 6.1.1.4'
Te Te -0.5308 1.6751 'International Tables Vol C Tables 4.2.6.8 and 6.1.1.4'
Se Se -0.0929 2.2259 'International Tables Vol C Tables 4.2.6.8 and 6.1.1.4'

loop_
_geom_angle_atom_site_label_1
_geom_angle_atom_site_label_2
_geom_angle_atom_site_label_3
_geom_angle
_geom_angle_site_symmetry_1
_geom_angle_site_symmetry_3
Se3 Bi1 Te3 0.00(6) 1_545 1_545
Se3 Bi1 Te3 94.47(5) 1_545 .
Te3 Bi1 Te3 94.47(5) 1_545 .
Se3 Bi1 Te2 90.75(4) 1_545 .
Te3 Bi1 Te2 90.75(4) 1_545 .
Te3 Bi1 Te2 90.76(4) . .
Se3 Bi1 Te1 173.36(3) 1_545 1_556
Te3 Bi1 Te1 173.36(3) 1_545 1_556
Te3 Bi1 Te1 92.11(3) . 1_556
Te2 Bi1 Te1 90.06(4) . 1_556
Se3 Bi1 Te1 92.11(3) 1_545 1_546
Te3 Bi1 Te1 92.11(3) 1_545 1_546
Te3 Bi1 Te1 173.36(3) . 1_546
Te2 Bi1 Te1 90.06(4) . 1_546
Te1 Bi1 Te1 81.30(4) 1_556 1_546
Se3 Bi1 Te4 95.91(4) 1_545 .
Te3 Bi1 Te4 95.91(4) 1_545 .
Te3 Bi1 Te4 95.90(4) . .
Te2 Bi1 Te4 170.17(5) . .
Te1 Bi1 Te4 82.50(3) 1_556 .
Te1 Bi1 Te4 82.50(3) 1_546 .
Te1 Bi2 Se4 92.27(3) . 1_554
Te1 Bi2 Te4 92.27(3) . 1_554
Se4 Bi2 Te4 0.00(4) 1_554 1_554
Te1 Bi2 Se4 92.27(3) . 1_564
Se4 Bi2 Se4 89.84(4) 1_554 1_564
Te4 Bi2 Se4 89.84(4) 1_554 1_564
Te1 Bi2 Te4 92.27(3) . 1_564
Se4 Bi2 Te4 89.84(4) 1_554 1_564
Te4 Bi2 Te4 89.84(4) 1_554 1_564
Se4 Bi2 Te4 0.00(5) 1_564 1_564
Te1 Bi2 Se5 171.53(5) . 7
Se4 Bi2 Se5 93.73(3) 1_554 7
Te4 Bi2 Se5 93.73(3) 1_554 7
Se4 Bi2 Se5 93.73(3) 1_564 7
Te4 Bi2 Se5 93.73(3) 1_564 7
Te1 Bi2 Te5 171.53(5) . 7
Se4 Bi2 Te5 93.73(3) 1_554 7
Te4 Bi2 Te5 93.73(3) 1_554 7
Se4 Bi2 Te5 93.73(3) 1_564 7
Te4 Bi2 Te5 93.73(3) 1_564 7
Se5 Bi2 Te5 0.00(5) 7 7
Te1 Bi2 Se5 89.38(3) . 1_565
Se4 Bi2 Se5 177.49(4) 1_554 1_565
Te4 Bi2 Se5 177.49(4) 1_554 1_565
Se4 Bi2 Se5 91.99(3) 1_564 1_565
Te4 Bi2 Se5 91.99(3) 1_564 1_565
Se5 Bi2 Se5 84.44(3) 7 1_565
Te5 Bi2 Se5 84.44(3) 7 1_565
Te1 Bi2 Te5 89.38(3) . 1_565
Se4 Bi2 Te5 177.49(4) 1_554 1_565
Te4 Bi2 Te5 177.49(4) 1_554 1_565
Se4 Bi2 Te5 91.99(3) 1_564 1_565
Te4 Bi2 Te5 91.99(3) 1_564 1_565
Se5 Bi2 Te5 84.44(3) 7 1_565
Te5 Bi2 Te5 84.44(3) 7 1_565
Se5 Bi2 Te5 0.00(4) 1_565 1_565
Te1 Bi2 Te5 89.39(3) . .
Se4 Bi2 Te5 91.99(3) 1_554 .
Te4 Bi2 Te5 91.99(3) 1_554 .
Se4 Bi2 Te5 177.48(4) 1_564 .
Te4 Bi2 Te5 177.48(4) 1_564 .
Se5 Bi2 Te5 84.43(3) 7 .
Te5 Bi2 Te5 84.43(3) 7 .
Se5 Bi2 Te5 86.13(4) 1_565 .
Te5 Bi2 Te5 86.13(4) 1_565 .
Se7 Bi3 Te7 0.00(5) 1_556 1_556
Se7 Bi3 Se7 92.62(5) 1_556 1_546
Te7 Bi3 Se7 92.62(5) 1_556 1_546
Se7 Bi3 Te7 92.62(5) 1_556 1_546
Te7 Bi3 Te7 92.62(5) 1_556 1_546
Se7 Bi3 Te7 0.00(6) 1_546 1_546
Se7 Bi3 Te6 92.70(4) 1_556 .
Te7 Bi3 Te6 92.70(4) 1_556 .
Se7 Bi3 Te6 92.70(4) 1_546 .
Te7 Bi3 Te6 92.70(4) 1_546 .
Se7 Bi3 Te1 90.07(3) 1_556 .
Te7 Bi3 Te1 90.07(3) 1_556 .
Se7 Bi3 Te1 175.48(4) 1_546 .
Te7 Bi3 Te1 175.48(4) 1_546 .
Te6 Bi3 Te1 90.79(3) . .
Se7 Bi3 Te1 175.49(4) 1_556 1_545
Te7 Bi3 Te1 175.49(4) 1_556 1_545
Se7 Bi3 Te1 90.07(3) 1_546 1_545
Te7 Bi3 Te1 90.07(3) 1_546 1_545
Te6 Bi3 Te1 90.79(3) . 1_545
Te1 Bi3 Te1 87.02(4) . 1_545
Se7 Bi3 Se1 175.49(4) 1_556 1_545
Te7 Bi3 Se1 175.49(4) 1_556 1_545
Se7 Bi3 Se1 90.07(3) 1_546 1_545
Te7 Bi3 Se1 90.07(3) 1_546 1_545
Te6 Bi3 Se1 90.79(3) . 1_545
Te1 Bi3 Se1 87.02(4) . 1_545
Te1 Bi3 Se1 0.00(4) 1_545 1_545
Se7 Bi3 Te5 89.08(4) 1_556 .
Te7 Bi3 Te5 89.08(4) 1_556 .
Se7 Bi3 Te5 89.08(4) 1_546 .
Te7 Bi3 Te5 89.08(4) 1_546 .
Te6 Bi3 Te5 177.43(5) . .
Te1 Bi3 Te5 87.34(3) . .
Te1 Bi3 Te5 87.35(3) 1_545 .
Se1 Bi3 Te5 87.35(3) 1_545 .
Te12 Bi4 Se2 94.75(4) . 1_554
Te12 Bi4 Te2 94.75(4) . 1_554
Se2 Bi4 Te2 0.00(4) 1_554 1_554
Te12 Bi4 Se2 94.75(4) . 1_564
Se2 Bi4 Se2 90.94(5) 1_554 1_564
Te2 Bi4 Se2 90.94(5) 1_554 1_564
Te12 Bi4 Te2 94.75(4) . 1_564
Se2 Bi4 Te2 90.94(5) 1_554 1_564
Te2 Bi4 Te2 90.94(5) 1_554 1_564
Se2 Bi4 Te2 0.00(5) 1_564 1_564
Te12 Bi4 Se6 91.61(4) . 1_565
Se2 Bi4 Se6 173.23(4) 1_554 1_565
Te2 Bi4 Se6 173.23(4) 1_554 1_565
Se2 Bi4 Se6 90.84(3) 1_564 1_565
Te2 Bi4 Se6 90.84(3) 1_564 1_565
Te12 Bi4 Te6 91.61(4) . 1_565
Se2 Bi4 Te6 173.23(4) 1_554 1_565
Te2 Bi4 Te6 173.23(4) 1_554 1_565
Se2 Bi4 Te6 90.84(3) 1_564 1_565
Te2 Bi4 Te6 90.84(3) 1_564 1_565
Se6 Bi4 Te6 0.00(6) 1_565 1_565
Te12 Bi4 Te6 91.62(4) . .
Se2 Bi4 Te6 90.84(3) 1_554 .
Te2 Bi4 Te6 90.84(3) 1_554 .
Se2 Bi4 Te6 173.23(4) 1_564 .
Te2 Bi4 Te6 173.23(4) 1_564 .
Se6 Bi4 Te6 86.67(4) 1_565 .
Te6 Bi4 Te6 86.67(4) 1_565 .
Te12 Bi4 Te1 174.80(5) . .
Se2 Bi4 Te1 88.90(4) 1_554 .
Te2 Bi4 Te1 88.90(4) 1_554 .
Se2 Bi4 Te1 88.90(4) 1_564 .
Te2 Bi4 Te1 88.90(4) 1_564 .
Se6 Bi4 Te1 84.61(3) 1_565 .
Te6 Bi4 Te1 84.61(3) 1_565 .
Te6 Bi4 Te1 84.61(3) . .
Te7 Bi5 Se9 90.37(4) . 1_565
Te7 Bi5 Te9 90.37(4) . 1_565
Se9 Bi5 Te9 0.0 1_565 1_565
Te7 Bi5 Te9 90.37(4) . .
Se9 Bi5 Te9 94.38(5) 1_565 .
Te9 Bi5 Te9 94.38(5) 1_565 .
Te7 Bi5 Te4 172.31(5) . 7
Se9 Bi5 Te4 94.85(4) 1_565 7
Te9 Bi5 Te4 94.85(4) 1_565 7
Te9 Bi5 Te4 94.85(4) . 7
Te7 Bi5 Te5 87.38(4) . 1_554
Se9 Bi5 Te5 172.99(3) 1_565 1_554
Te9 Bi5 Te5 172.99(3) 1_565 1_554
Te9 Bi5 Te5 92.27(3) . 1_554
Te4 Bi5 Te5 86.77(3) 7 1_554
Te7 Bi5 Te5 87.38(4) . 1_564
Se9 Bi5 Te5 92.27(3) 1_565 1_564
Te9 Bi5 Te5 92.27(3) 1_565 1_564
Te9 Bi5 Te5 172.99(3) . 1_564
Te4 Bi5 Te5 86.77(3) 7 1_564
Te5 Bi5 Te5 80.99(4) 1_554 1_564
Te7 Bi5 Cs2 53.57(4) . 7_554
Se9 Bi5 Cs2 57.12(3) 1_565 7_554
Te9 Bi5 Cs2 57.12(3) 1_565 7_554
Te9 Bi5 Cs2 57.12(3) . 7_554
Te4 Bi5 Cs2 134.12(4) 7 7_554
Te5 Bi5 Cs2 125.71(3) 1_554 7_554
Te5 Bi5 Cs2 125.71(3) 1_564 7_554
Te10 Bi6 Se8 90.68(4) . 1_565
Te10 Bi6 Te8 90.68(4) . 1_565
Se8 Bi6 Te8 0.00(4) 1_565 1_565
Te10 Bi6 Te8 90.68(4) . .
Se8 Bi6 Te8 94.65(5) 1_565 .
Te8 Bi6 Te8 94.65(5) 1_565 .
Te10 Bi6 Se7 171.71(5) . 1_556
Se8 Bi6 Se7 94.93(4) 1_565 1_556
Te8 Bi6 Se7 94.93(4) 1_565 1_556
Te8 Bi6 Se7 94.93(4) . 1_556
Te10 Bi6 Te7 171.71(5) . 1_556
Se8 Bi6 Te7 94.93(4) 1_565 1_556
Te8 Bi6 Te7 94.93(4) 1_565 1_556
Te8 Bi6 Te7 94.93(4) . 1_556
Se7 Bi6 Te7 0.00(6) 1_556 1_556
Te10 Bi6 Te6 90.58(4) . .
Se8 Bi6 Te6 173.61(3) 1_565 .
Te8 Bi6 Te6 173.61(3) 1_565 .
Te8 Bi6 Te6 91.61(3) . .
Se7 Bi6 Te6 83.18(4) 1_556 .
Te7 Bi6 Te6 83.18(4) 1_556 .
Te10 Bi6 Te6 90.58(4) . 1_565
Se8 Bi6 Te6 91.60(3) 1_565 1_565
Te8 Bi6 Te6 91.60(3) 1_565 1_565
Te8 Bi6 Te6 173.61(3) . 1_565
Se7 Bi6 Te6 83.18(4) 1_556 1_565
Te7 Bi6 Te6 83.18(4) 1_556 1_565
Te6 Bi6 Te6 82.12(4) . 1_565
Te10 Bi6 Cs2 131.84(5) . 7
Se8 Bi6 Cs2 59.15(3) 1_565 7
Te8 Bi6 Cs2 59.15(3) 1_565 7
Te8 Bi6 Cs2 59.15(3) . 7
Se7 Bi6 Cs2 56.44(4) 1_556 7
Te7 Bi6 Cs2 56.44(4) 1_556 7
Te6 Bi6 Cs2 123.70(3) . 7
Te6 Bi6 Cs2 123.71(3) 1_565 7
Se11 Bi7 Te11 0.0 5_556 5_556
Se11 Bi7 Se11 92.72(5) 5_556 5_566
Te11 Bi7 Se11 92.72(5) 5_556 5_566
Se11 Bi7 Te11 92.72(5) 5_556 5_566
Te11 Bi7 Te11 92.72(5) 5_556 5_566
Se11 Bi7 Te11 0.00(4) 5_566 5_566
Se11 Bi7 Bi8 102.95(3) 5_556 5_556
Te11 Bi7 Bi8 102.95(3) 5_556 5_556
Se11 Bi7 Bi8 102.95(3) 5_566 5_556
Te11 Bi7 Bi8 102.95(3) 5_566 5_556
Se11 Bi7 Te12 170.82(4) 5_556 1_556
Te11 Bi7 Te12 170.82(4) 5_556 1_556
Se11 Bi7 Te12 92.19(3) 5_566 1_556
Te11 Bi7 Te12 92.19(3) 5_566 1_556
Bi8 Bi7 Te12 83.47(3) 5_556 1_556
Se11 Bi7 Te12 92.19(3) 5_556 1_546
Te11 Bi7 Te12 92.19(3) 5_556 1_546
Se11 Bi7 Te12 170.82(4) 5_566 1_546
Te11 Bi7 Te12 170.82(4) 5_566 1_546
Bi8 Bi7 Te12 83.47(3) 5_556 1_546
Te12 Bi7 Te12 81.94(4) 1_556 1_546
Se11 Bi7 Te2 89.06(4) 5_556 .
Te11 Bi7 Te2 89.06(4) 5_556 .
Se11 Bi7 Te2 89.06(4) 5_566 .
Te11 Bi7 Te2 89.06(4) 5_566 .
Bi8 Bi7 Te2 162.42(4) 5_556 .
Te12 Bi7 Te2 83.27(3) 1_556 .
Te12 Bi7 Te2 83.27(3) 1_546 .
Te10 Bi8 Se10 92.97(5) . 1_545
Te10 Bi8 Te10 92.97(5) . 1_545
Se10 Bi8 Te10 0.00(6) 1_545 1_545
Te10 Bi8 Bi7 87.33(4) . 5_556
Se10 Bi8 Bi7 87.33(4) 1_545 5_556
Te10 Bi8 Bi7 87.33(4) 1_545 5_556
Te10 Bi8 Te12 90.83(3) . .
Se10 Bi8 Te12 167.52(5) 1_545 .
Te10 Bi8 Te12 167.52(5) 1_545 .
Bi7 Bi8 Te12 104.72(3) 5_556 .
Te10 Bi8 Te12 167.52(5) . 1_545
Se10 Bi8 Te12 90.83(3) 1_545 1_545
Te10 Bi8 Te12 90.83(3) 1_545 1_545
Bi7 Bi8 Te12 104.73(3) 5_556 1_545
Te12 Bi8 Te12 83.09(4) . 1_545
Te10 Bi8 Te6 86.41(4) . .
Se10 Bi8 Te6 86.41(4) 1_545 .
Te10 Bi8 Te6 86.41(4) 1_545 .
Bi7 Bi8 Te6 170.90(4) 5_556 .
Te12 Bi8 Te6 81.97(3) . .
Te12 Bi8 Te6 81.97(3) 1_545 .
Se10 Cs1 Te10 0.00(4) 1_545 1_545
Se10 Cs1 Te10 67.06(4) 1_545 .
Te10 Cs1 Te10 67.06(4) 1_545 .
Se10 Cs1 Te2 140.73(3) 1_545 .
Te10 Cs1 Te2 140.73(3) 1_545 .
Te10 Cs1 Te2 140.73(3) . .
Se10 Cs1 Te8 63.56(4) 1_545 .
Te10 Cs1 Te8 63.56(4) 1_545 .
Te10 Cs1 Te8 63.56(4) . .
Te2 Cs1 Te8 100.52(4) . .
Se10 Cs1 Se11 102.78(3) 1_545 5_556
Te10 Cs1 Se11 102.78(3) 1_545 5_556
Te10 Cs1 Se11 144.90(5) . 5_556
Te2 Cs1 Se11 68.32(4) . 5_556
Te8 Cs1 Se11 144.17(2) . 5_556
Se10 Cs1 Te11 102.78(3) 1_545 5_556
Te10 Cs1 Te11 102.78(3) 1_545 5_556
Te10 Cs1 Te11 144.90(5) . 5_556
Te2 Cs1 Te11 68.32(4) . 5_556
Te8 Cs1 Te11 144.17(2) . 5_556
Se11 Cs1 Te11 0.00(3) 5_556 5_556
Se10 Cs1 Se11 144.90(5) 1_545 5_566
Te10 Cs1 Se11 144.90(5) 1_545 5_566
Te10 Cs1 Se11 102.78(3) . 5_566
Te2 Cs1 Se11 68.32(4) . 5_566
Te8 Cs1 Se11 144.17(2) . 5_566
Se11 Cs1 Se11 65.40(4) 5_556 5_566
Te11 Cs1 Se11 65.40(4) 5_556 5_566
Se10 Cs1 Te11 144.90(5) 1_545 5_566
Te10 Cs1 Te11 144.90(5) 1_545 5_566
Te10 Cs1 Te11 102.78(3) . 5_566
Te2 Cs1 Te11 68.32(4) . 5_566
Te8 Cs1 Te11 144.17(2) . 5_566
Se11 Cs1 Te11 65.40(4) 5_556 5_566
Te11 Cs1 Te11 65.40(4) 5_556 5_566
Se11 Cs1 Te11 0.00(3) 5_566 5_566
Te9 Cs2 Se3 139.70(6) . 7
Te9 Cs2 Te3 139.70(6) . 7
Se3 Cs2 Te3 0.000(16) 7 7
Te9 Cs2 Se7 106.80(5) . 7_554
Se3 Cs2 Se7 113.50(5) 7 7_554
Te3 Cs2 Se7 113.50(5) 7 7_554
Te9 Cs2 Te7 106.80(5) . 7_554
Se3 Cs2 Te7 113.50(5) 7 7_554
Te3 Cs2 Te7 113.50(5) 7 7_554
Se7 Cs2 Te7 0.0 7_554 7_554
Te9 Cs2 Se8 145.978(17) . 7
Se3 Cs2 Se8 53.66(3) 7 7
Te3 Cs2 Se8 53.66(3) 7 7
Se7 Cs2 Se8 72.65(4) 7_554 7
Te7 Cs2 Se8 72.65(4) 7_554 7
Te9 Cs2 Te8 145.978(17) . 7
Se3 Cs2 Te8 53.66(3) 7 7
Te3 Cs2 Te8 53.66(3) 7 7
Se7 Cs2 Te8 72.65(4) 7_554 7
Te7 Cs2 Te8 72.65(4) 7_554 7
Se8 Cs2 Te8 0.00(3) 7 7
Te9 Cs2 Se8 145.978(17) . 7_545
Se3 Cs2 Se8 53.66(3) 7 7_545
Te3 Cs2 Se8 53.66(3) 7 7_545
Se7 Cs2 Se8 72.65(4) 7_554 7_545
Te7 Cs2 Se8 72.65(4) 7_554 7_545
Se8 Cs2 Se8 67.58(3) 7 7_545
Te8 Cs2 Se8 67.58(3) 7 7_545
Te9 Cs2 Te8 145.978(17) . 7_545
Se3 Cs2 Te8 53.66(3) 7 7_545
Te3 Cs2 Te8 53.66(3) 7 7_545
Se7 Cs2 Te8 72.65(4) 7_554 7_545
Te7 Cs2 Te8 72.65(4) 7_554 7_545
Se8 Cs2 Te8 67.58(3) 7 7_545
Te8 Cs2 Te8 67.58(3) 7 7_545
Se8 Cs2 Te8 0.00(3) 7_545 7_545
Te9 Cs2 Se9 55.11(4) . 7_544
Se3 Cs2 Se9 146.485(18) 7 7_544
Te3 Cs2 Se9 146.485(18) 7 7_544
Se7 Cs2 Se9 64.97(4) 7_554 7_544
Te7 Cs2 Se9 64.97(4) 7_554 7_544
Se8 Cs2 Se9 137.61(6) 7 7_544
Te8 Cs2 Se9 137.61(6) 7 7_544
Se8 Cs2 Se9 97.72(3) 7_545 7_544
Te8 Cs2 Se9 97.72(3) 7_545 7_544
Te9 Cs2 Te9 55.11(4) . 7_544
Se3 Cs2 Te9 146.485(18) 7 7_544
Te3 Cs2 Te9 146.485(18) 7 7_544
Se7 Cs2 Te9 64.97(4) 7_554 7_544
Te7 Cs2 Te9 64.97(4) 7_554 7_544
Se8 Cs2 Te9 137.61(6) 7 7_544
Te8 Cs2 Te9 137.61(6) 7 7_544
Se8 Cs2 Te9 97.72(3) 7_545 7_544
Te8 Cs2 Te9 97.72(3) 7_545 7_544
Se9 Cs2 Te9 0.00(4) 7_544 7_544
Bi2 Te1 Bi3 93.20(3) . 1_565
Bi2 Te1 Bi3 93.21(3) . .
Bi3 Te1 Bi3 87.02(4) 1_565 .
Bi2 Te1 Bi1 93.03(4) . 1_554
Bi3 Te1 Bi1 173.14(5) 1_565 1_554
Bi3 Te1 Bi1 95.499(17) . 1_554
Bi2 Te1 Bi1 93.03(4) . 1_564
Bi3 Te1 Bi1 95.499(17) 1_565 1_564
Bi3 Te1 Bi1 173.13(5) . 1_564
Bi1 Te1 Bi1 81.30(4) 1_554 1_564
Bi2 Te1 Bi4 176.76(5) . .
Bi3 Te1 Bi4 89.14(3) 1_565 .
Bi3 Te1 Bi4 89.14(3) . .
Bi1 Te1 Bi4 84.52(3) 1_554 .
Bi1 Te1 Bi4 84.52(3) 1_564 .
Bi1 Te2 Bi4 96.11(4) . 1_556
Bi1 Te2 Bi4 96.11(4) . 1_546
Bi4 Te2 Bi4 90.95(5) 1_556 1_546
Bi1 Te2 Bi7 171.60(6) . .
Bi4 Te2 Bi7 89.77(4) 1_556 .
Bi4 Te2 Bi7 89.77(4) 1_546 .
Bi1 Te2 Cs1 88.41(5) . .
Bi4 Te2 Cs1 134.09(2) 1_556 .
Bi4 Te2 Cs1 134.09(2) 1_546 .
Bi7 Te2 Cs1 83.18(4) . .
Bi1 Te3 Bi1 94.47(5) 1_565 .
Bi1 Te3 Cs2 98.93(4) 1_565 7
Bi1 Te3 Cs2 98.94(4) . 7
Bi1 Te3 Cs1 85.45(3) 1_565 1_565
Bi1 Te3 Cs1 133.96(5) . 1_565
Cs2 Te3 Cs1 126.64(4) 7 1_565
Bi1 Te3 Cs1 133.96(5) 1_565 .
Bi1 Te3 Cs1 85.45(3) . .
Cs2 Te3 Cs1 126.64(4) 7 .
Cs1 Te3 Cs1 63.57(3) 1_565 .
Bi2 Te4 Bi2 89.84(4) 1_556 1_546
Bi2 Te4 Bi5 90.87(3) 1_556 7
Bi2 Te4 Bi5 90.87(3) 1_546 7
Bi2 Te4 Bi1 91.92(3) 1_556 .
Bi2 Te4 Bi1 91.92(3) 1_546 .
Bi5 Te4 Bi1 176.05(5) 7 .
Bi2 Te4 Cs2 167.54(3) 1_556 7_545
Bi2 Te4 Cs2 102.62(2) 1_546 7_545
Bi5 Te4 Cs2 88.83(4) 7 7_545
Bi1 Te4 Cs2 87.84(4) . 7_545
Bi2 Te4 Cs2 102.62(2) 1_556 7
Bi2 Te4 Cs2 167.54(3) 1_546 7
Bi5 Te4 Cs2 88.83(4) 7 7
Bi1 Te4 Cs2 87.84(4) . 7
Cs2 Te4 Cs2 64.92(4) 7_545 7
Bi2 Te5 Bi2 95.56(3) 7 1_545
Bi2 Te5 Bi2 95.57(3) 7 .
Bi2 Te5 Bi2 86.13(4) 1_545 .
Bi2 Te5 Bi3 172.29(5) 7 .
Bi2 Te5 Bi3 90.06(3) 1_545 .
Bi2 Te5 Bi3 90.06(3) . .
Bi2 Te5 Bi5 88.29(3) 7 1_556
Bi2 Te5 Bi5 175.24(4) 1_545 1_556
Bi2 Te5 Bi5 96.299(17) . 1_556
Bi3 Te5 Bi5 85.85(3) . 1_556
Bi2 Te5 Bi5 88.29(3) 7 1_546
Bi2 Te5 Bi5 96.299(16) 1_545 1_546
Bi2 Te5 Bi5 175.24(4) . 1_546
Bi3 Te5 Bi5 85.85(3) . 1_546
Bi5 Te5 Bi5 80.99(4) 1_556 1_546
Bi3 Te6 Bi4 95.46(4) . .
Bi3 Te6 Bi4 95.46(4) . 1_545
Bi4 Te6 Bi4 86.66(4) . 1_545
Bi3 Te6 Bi6 91.19(3) . 1_545
Bi4 Te6 Bi6 172.89(5) . 1_545
Bi4 Te6 Bi6 95.212(17) 1_545 1_545
Bi3 Te6 Bi6 91.19(3) . .
Bi4 Te6 Bi6 95.212(17) . .
Bi4 Te6 Bi6 172.89(5) 1_545 .
Bi6 Te6 Bi6 82.12(4) 1_545 .
Bi3 Te6 Bi8 172.67(5) . .
Bi4 Te6 Bi8 89.87(3) . .
Bi4 Te6 Bi8 89.87(3) 1_545 .
Bi6 Te6 Bi8 83.29(3) 1_545 .
Bi6 Te6 Bi8 83.29(3) . .
Bi5 Te7 Bi3 97.05(4) . 1_554
Bi5 Te7 Bi3 97.05(4) . 1_564
Bi3 Te7 Bi3 92.62(5) 1_554 1_564
Bi5 Te7 Bi6 166.20(7) . 1_554
Bi3 Te7 Bi6 92.46(4) 1_554 1_554
Bi3 Te7 Bi6 92.46(4) 1_564 1_554
Bi5 Te7 Cs2 87.82(5) . 7_554
Bi3 Te7 Cs2 133.15(3) 1_554 7_554
Bi3 Te7 Cs2 133.15(3) 1_564 7_554
Bi6 Te7 Cs2 78.38(4) 1_554 7_554
Bi6 Te8 Bi6 94.64(5) . 1_545
Bi6 Te8 Cs2 80.35(3) . 7
Bi6 Te8 Cs2 130.56(5) 1_545 7
Bi6 Te8 Cs2 130.56(5) . 7_545
Bi6 Te8 Cs2 80.35(3) 1_545 7_545
Cs2 Te8 Cs2 67.59(3) 7 7_545
Bi6 Te8 Cs1 100.75(4) . .
Bi6 Te8 Cs1 100.75(4) 1_545 .
Cs2 Te8 Cs1 128.60(4) 7 .
Cs2 Te8 Cs1 128.60(4) 7_545 .
Bi5 Te9 Bi5 94.38(5) 1_545 .
Bi5 Te9 Cs2 100.24(4) 1_545 .
Bi5 Te9 Cs2 100.24(4) . .
Bi5 Te9 Cs2 84.43(3) 1_545 7_544
Bi5 Te9 Cs2 134.43(5) . 7_544
Cs2 Te9 Cs2 124.88(4) . 7_544
Bi5 Te9 Cs2 134.43(5) 1_545 7_554
Bi5 Te9 Cs2 84.43(3) . 7_554
Cs2 Te9 Cs2 124.88(4) . 7_554
Cs2 Te9 Cs2 65.81(3) 7_544 7_554
Bi6 Te10 Bi8 99.15(4) . 1_565
Bi6 Te10 Bi8 99.15(4) . .
Bi8 Te10 Bi8 92.98(5) 1_565 .
Bi6 Te10 Cs1 102.70(4) . 1_565
Bi8 Te10 Cs1 95.92(3) 1_565 1_565
Bi8 Te10 Cs1 154.73(5) . 1_565
Bi6 Te10 Cs1 102.70(4) . .
Bi8 Te10 Cs1 154.73(5) 1_565 .
Bi8 Te10 Cs1 95.92(3) . .
Cs1 Te10 Cs1 67.06(4) 1_565 .
Bi7 Te11 Bi7 92.72(5) 5_556 5_566
Bi7 Te11 Cs1 86.32(3) 5_556 5_556
Bi7 Te11 Cs1 135.86(5) 5_566 5_556
Bi7 Te11 Cs1 135.86(5) 5_556 5_566
Bi7 Te11 Cs1 86.32(3) 5_566 5_566
Cs1 Te11 Cs1 65.40(4) 5_556 5_566
Bi7 Te11 Cs1 87.94(3) 5_556 .
Bi7 Te11 Cs1 136.91(5) 5_566 .
Cs1 Te11 Cs1 87.19(4) 5_556 .
Cs1 Te11 Cs1 121.54(4) 5_566 .
Bi7 Te11 Cs1 136.91(5) 5_556 1_565
Bi7 Te11 Cs1 87.94(3) 5_566 1_565
Cs1 Te11 Cs1 121.54(4) 5_556 1_565
Cs1 Te11 Cs1 87.20(4) 5_566 1_565
Cs1 Te11 Cs1 63.94(3) . 1_565
Bi4 Te12 Bi8 96.51(4) . 1_565
Bi4 Te12 Bi8 96.51(4) . .
Bi8 Te12 Bi8 83.09(4) 1_565 .
Bi4 Te12 Bi7 91.86(4) . 1_554
Bi8 Te12 Bi7 171.58(5) 1_565 1_554
Bi8 Te12 Bi7 96.862(17) . 1_554
Bi4 Te12 Bi7 91.86(4) . 1_564
Bi8 Te12 Bi7 96.863(17) 1_565 1_564
Bi8 Te12 Bi7 171.58(5) . 1_564
Bi7 Te12 Bi7 81.95(4) 1_554 1_564

loop_
_geom_bond_atom_site_label_1
_geom_bond_atom_site_label_2
_geom_bond_distance
_geom_bond_site_symmetry_2
Bi1 Se3 2.9594(11) 1_545
Bi1 Te3 2.9594(11) 1_545
Bi1 Te3 2.9594(11) .
Bi1 Te2 3.0007(16) .
Bi1 Te1 3.3350(12) 1_556
Bi1 Te1 3.3350(12) 1_546
Bi1 Te4 3.3880(16) .
Bi2 Te1 3.0721(15) .
Bi2 Se4 3.0769(11) 1_554
Bi2 Te4 3.0769(11) 1_554
Bi2 Se4 3.0769(11) 1_564
Bi2 Te4 3.0769(11) 1_564
Bi2 Se5 3.1652(15) 7
Bi2 Te5 3.1652(15) 7
Bi2 Se5 3.1818(12) 1_565
Bi2 Te5 3.1818(12) 1_565
Bi2 Te5 3.1818(12) .
Bi3 Se7 3.0046(12) 1_556
Bi3 Te7 3.0046(12) 1_556
Bi3 Se7 3.0046(12) 1_546
Bi3 Te7 3.0046(12) 1_546
Bi3 Te6 3.0102(15) .
Bi3 Te1 3.1557(12) .
Bi3 Te1 3.1557(12) 1_545
Bi3 Se1 3.1557(12) 1_545
Bi3 Te5 3.2148(14) .
Bi4 Te12 2.9778(16) .
Bi4 Se2 3.0475(12) 1_554
Bi4 Te2 3.0475(12) 1_554
Bi4 Se2 3.0475(12) 1_564
Bi4 Te2 3.0475(12) 1_564
Bi4 Se6 3.1660(12) 1_565
Bi4 Te6 3.1660(12) 1_565
Bi4 Te6 3.1660(12) .
Bi4 Te1 3.3549(15) .
Bi5 Te7 2.9599(17) .
Bi5 Se9 2.9614(12) 1_565
Bi5 Te9 2.9614(12) 1_565
Bi5 Te9 2.9614(12) .
Bi5 Te4 3.2861(15) 7
Bi5 Te5 3.3456(12) 1_554
Bi5 Te5 3.3456(12) 1_564
Bi5 Cs2 4.7398(19) 7_554
Bi6 Te10 2.8960(17) .
Bi6 Se8 2.9552(11) 1_565
Bi6 Te8 2.9552(11) 1_565
Bi6 Te8 2.9552(11) .
Bi6 Se7 3.2482(17) 1_556
Bi6 Te7 3.2482(17) 1_556
Bi6 Te6 3.3077(12) .
Bi6 Te6 3.3077(12) 1_565
Bi6 Cs2 4.4859(18) 7
Bi7 Se11 3.0021(12) 5_556
Bi7 Te11 3.0021(12) 5_556
Bi7 Se11 3.0021(12) 5_566
Bi7 Te11 3.0021(12) 5_566
Bi7 Bi8 3.2103(12) 5_556
Bi7 Te12 3.3135(13) 1_556
Bi7 Te12 3.3135(13) 1_546
Bi7 Te2 3.3591(16) .
Bi8 Te10 2.9958(12) .
Bi8 Se10 2.9958(12) 1_545
Bi8 Te10 2.9958(12) 1_545
Bi8 Bi7 3.2101(12) 5_556
Bi8 Te12 3.2759(13) .
Bi8 Te12 3.2759(13) 1_545
Bi8 Te6 3.4408(16) .
Cs1 Se10 3.933(2) 1_545
Cs1 Te10 3.933(2) 1_545
Cs1 Te10 3.933(2) .
Cs1 Te2 3.935(2) .
Cs1 Te8 3.969(2) .
Cs1 Se11 4.0215(19) 5_556
Cs1 Te11 4.0215(19) 5_556
Cs1 Se11 4.0215(19) 5_566
Cs1 Te11 4.0215(19) 5_566
Cs2 Te9 3.734(2) .
Cs2 Se3 3.816(2) 7
Cs2 Te3 3.816(2) 7
Cs2 Se7 3.816(2) 7_554
Cs2 Te7 3.816(2) 7_554
Cs2 Se8 3.9064(17) 7
Cs2 Te8 3.9064(17) 7
Cs2 Se8 3.9064(17) 7_545
Cs2 Te8 3.9064(17) 7_545
Cs2 Se9 3.9994(18) 7_544
Cs2 Te9 3.9994(18) 7_544
Te1 Bi3 3.1557(12) 1_565
Te1 Bi1 3.3350(12) 1_554
Te1 Bi1 3.3350(12) 1_564
Te2 Bi4 3.0475(12) 1_556
Te2 Bi4 3.0475(12) 1_546
Te3 Bi1 2.9593(11) 1_565
Te3 Cs2 3.816(2) 7
Te3 Cs1 4.1247(18) 1_565
Te4 Bi2 3.0769(11) 1_556
Te4 Bi2 3.0769(11) 1_546
Te4 Bi5 3.2864(15) 7
Te4 Cs2 4.048(2) 7_545
Te4 Cs2 4.048(2) 7
Te5 Bi2 3.1649(15) 7
Te5 Bi2 3.1818(12) 1_545
Te5 Bi5 3.3456(12) 1_556
Te5 Bi5 3.3456(12) 1_546
Te6 Bi4 3.1660(12) 1_545
Te6 Bi6 3.3077(12) 1_545
Te7 Bi3 3.0047(12) 1_554
Te7 Bi3 3.0047(12) 1_564
Te7 Bi6 3.2483(17) 1_554
Te7 Cs2 3.816(2) 7_554
Te8 Bi6 2.9552(11) 1_545
Te8 Cs2 3.9062(17) 7
Te8 Cs2 3.9062(17) 7_545
Te9 Bi5 2.9614(12) 1_545
Te9 Cs2 3.9993(18) 7_544
Te9 Cs2 3.9993(18) 7_554
Te10 Bi8 2.9957(12) 1_565
Te10 Cs1 3.933(2) 1_565
Te11 Bi7 3.0021(12) 5_556
Te11 Bi7 3.0021(12) 5_566
Te11 Cs1 4.0214(19) 5_556
Te11 Cs1 4.0214(19) 5_566
Te11 Cs1 4.1035(19) 1_565
Te12 Bi8 3.2759(13) 1_565
Te12 Bi7 3.3134(13) 1_554
Te12 Bi7 3.3134(13) 1_564
